data_7228856
loop_
_publ_author_name
'Emerson, Adrian'
'Hawes, Chris Samuel'
'Knowles, Gregory P.'
'Chaffee, Alan L.'
'Batten, Stuart R.'
'Turner, David Roger'

_publ_section_title
;
 Coordination polymers from a flexible alkyldiamine-derived ligand
;
_journal_name_full CrystEngComm
_journal_paper_doi 10.1039/C7CE01133D
_journal_year 2017
_chemical_formula_moiety 'C35 H36 N2 O8, 2(Cl), 3(H2 O)'
_chemical_formula_sum 'C35 H42 Cl2 N2 O11'
_chemical_formula_weight 737.60
_chemical_name_common H6L1
_space_group_crystal_system monoclinic
_space_group_IT_number 14
_space_group_name_Hall '-P 2ybc'
_space_group_name_H-M_alt 'P 1 21/c 1'
_symmetry_space_group_name_Hall '-P 2ybc'
_symmetry_space_group_name_H-M 'P 1 21/c 1'
_atom_sites_solution_hydrogens mixed
_atom_sites_solution_primary dual
_audit_creation_date 2017-06-15
_audit_creation_method
;
Olex2 1.2
(compiled 2017.03.28 svn.r3405 for OlexSys, GUI svn.r5337)
;
_audit_update_record
;
2017-06-16 deposited with the CCDC.
2017-08-04 downloaded from the CCDC.
;
_cell_angle_alpha 90
_cell_angle_beta 95.41(3)
_cell_angle_gamma 90
_cell_formula_units_Z 4
_cell_length_a 8.5650(17)
_cell_length_b 10.777(2)
_cell_length_c 37.736(8)
_cell_measurement_reflns_used 56815
_cell_measurement_temperature 100(2)
_cell_measurement_theta_max 27.995
_cell_measurement_theta_min 1.084
_cell_volume 3467.7(12)
_computing_cell_refinement 'XDS (Kabsch, 1993)'
_computing_data_collection 'BluIce (McPhillips, 2002)'
_computing_data_reduction 'XDS (Kabsch, 1993)'
_computing_molecular_graphics 'Olex2 (Dolomanov et al., 2009)'
_computing_publication_material 'Olex2 (Dolomanov et al., 2009)'
_computing_structure_refinement 'SHELXL-97 (Sheldrick, 1997)'
_computing_structure_solution 'SHELXS-97 (Sheldrick, 1997)'
_diffrn_ambient_temperature 100
_diffrn_measured_fraction_theta_full 0.992
_diffrn_measured_fraction_theta_max 0.988
_diffrn_measurement_device_type Synchrotron
_diffrn_measurement_method 'Phi Scan'
_diffrn_radiation_monochromator 'Silicon Double Crystal'
_diffrn_radiation_type Synchrotron
_diffrn_radiation_wavelength 0.7108
_diffrn_reflns_av_R_equivalents 0.0594
_diffrn_reflns_av_unetI/netI 0.0305
_diffrn_reflns_Laue_measured_fraction_full 0.992
_diffrn_reflns_Laue_measured_fraction_max 0.988
_diffrn_reflns_limit_h_max 11
_diffrn_reflns_limit_h_min -11
_diffrn_reflns_limit_k_max 14
_diffrn_reflns_limit_k_min -14
_diffrn_reflns_limit_l_max 49
_diffrn_reflns_limit_l_min -49
_diffrn_reflns_number 56815
_diffrn_reflns_point_group_measured_fraction_full 0.992
_diffrn_reflns_point_group_measured_fraction_max 0.988
_diffrn_reflns_theta_full 26.000
_diffrn_reflns_theta_max 27.998
_diffrn_reflns_theta_min 1.084
_diffrn_source 'Australian Synchrotron'
_exptl_absorpt_coefficient_mu 0.252
_exptl_absorpt_correction_T_max 0.997
_exptl_absorpt_correction_T_min 0.994
_exptl_absorpt_correction_type multi-scan
_exptl_absorpt_process_details 'XSCALE within XDS'
_exptl_crystal_colour 'clear light colourless'
_exptl_crystal_colour_lustre clear
_exptl_crystal_colour_modifier light
_exptl_crystal_colour_primary colourless
_exptl_crystal_density_diffrn 1.413
_exptl_crystal_density_method 'not measured'
_exptl_crystal_description needle
_exptl_crystal_F_000 1552
_exptl_crystal_size_max 0.05
_exptl_crystal_size_mid 0.02
_exptl_crystal_size_min 0.01
_refine_diff_density_max 0.365
_refine_diff_density_min -0.735
_refine_diff_density_rms 0.093
_refine_ls_extinction_method none
_refine_ls_goodness_of_fit_ref 1.084
_refine_ls_hydrogen_treatment constr
_refine_ls_matrix_type full
_refine_ls_number_parameters 464
_refine_ls_number_reflns 8269
_refine_ls_number_restraints 0
_refine_ls_restrained_S_all 1.084
_refine_ls_R_factor_all 0.0771
_refine_ls_R_factor_gt 0.0644
_refine_ls_shift/su_max 0.001
_refine_ls_shift/su_mean 0.000
_refine_ls_structure_factor_coef Fsqd
_refine_ls_weighting_details 'w=1/[\s^2^(Fo^2^)+(0.0355P)^2^+11.3639P] where P=(Fo^2^+2Fc^2^)/3'
_refine_ls_weighting_scheme calc
_refine_ls_wR_factor_gt 0.1453
_refine_ls_wR_factor_ref 0.1522
_reflns_Friedel_coverage 0.000
_reflns_number_gt 6919
_reflns_number_total 8269
_reflns_threshold_expression 'I > 2\s(I)'
_cod_data_source_file c7ce01133d2.cif
_cod_data_source_block h6l1
_cod_database_code 7228856
_shelx_shelxl_version_number 2014/7
_shelx_space_group_comment
;
The symmetry employed for this shelxl refinement is uniquely defined
by the following loop, which should always be used as a source of
symmetry information in preference to the above space-group names.
They are only intended as comments.
;
_olex2_refinement_description
;
1. Fixed Uiso
 At 1.2 times of:
  All C(H) groups, All C(H,H) groups, All N(H) groups
 At 1.5 times of:
  All O(H) groups, All O(H,H) groups
2.a Free rotating group:
 O11(H11A,H11B), O9(H9A,H9B), O10(H10A,H10B)
2.b Ternary CH refined with riding coordinates:
 N2(H2), N1(H1A)
2.c Secondary CH2 refined with riding coordinates:
 C20(H20A,H20B), C28(H28A,H28B), C12(H12A,H12B), C4(H4A,H4B), C1(H1B,H1C),
 C3(H3A,H3B), C2(H2A,H2B)
2.d Aromatic/amide H refined with riding coordinates:
 C31(H31), C34(H34), C22(H22), C30(H30), C23(H23), C26(H26), C10(H10), C6(H6),
 C7(H7A), C15(H15), C14(H14), C33(H33), C9(H9), C18(H18), C25(H25), C17(H17)
2.e Idealised tetrahedral OH refined as rotating group:
 O7(H7), O1(H1), O5(H5), O3(H3)
;
_olex2_submission_special_instructions 'No special instructions were received'

loop_
_space_group_symop_operation_xyz
'x, y, z'
'-x, y+1/2, -z+1/2'
'-x, -y, -z'
'x, -y-1/2, z-1/2'

loop_
_atom_site_label
_atom_site_type_symbol
_atom_site_fract_x
_atom_site_fract_y
_atom_site_fract_z
_atom_site_U_iso_or_equiv
_atom_site_adp_type
_atom_site_occupancy
_atom_site_site_symmetry_order
_atom_site_calc_flag
_atom_site_refinement_flags_posn
O7 O 0.1094(2) 0.10591(19) 0.55245(5) 0.0212(4) Uani 1 1 d .
H7 H 0.1043 0.1048 0.5746 0.032 Uiso 1 1 calc GR
O8 O 0.2868(2) -0.04437(18) 0.56552(5) 0.0187(4) Uani 1 1 d .
O1 O 0.2023(2) 0.62271(19) 0.21878(5) 0.0219(4) Uani 1 1 d .
H1 H 0.1554 0.6270 0.1982 0.033 Uiso 1 1 calc GR
O5 O -0.0438(3) -0.0591(2) 0.21891(6) 0.0271(5) Uani 1 1 d .
H5 H -0.0867 -0.0568 0.1980 0.041 Uiso 1 1 calc GR
O6 O 0.0127(3) 0.1392(2) 0.20749(6) 0.0275(5) Uani 1 1 d .
O2 O 0.2643(3) 0.4317(2) 0.20078(5) 0.0250(5) Uani 1 1 d .
O3 O 0.8212(3) 0.3383(2) 0.57310(6) 0.0302(5) Uani 1 1 d .
H3 H 0.8353 0.3433 0.5954 0.045 Uiso 1 1 calc GR
O4 O 0.7771(3) 0.5423(2) 0.57758(5) 0.0262(5) Uani 1 1 d .
N2 N 0.4475(3) 0.0656(2) 0.38436(6) 0.0134(4) Uani 1 1 d .
H2 H 0.5356 0.0406 0.4022 0.016 Uiso 1 1 calc R
N1 N 0.6847(3) 0.4935(2) 0.38216(6) 0.0136(4) Uani 1 1 d .
H1A H 0.6499 0.5803 0.3866 0.016 Uiso 1 1 calc R
C31 C 0.1603(3) 0.1060(3) 0.48148(7) 0.0179(5) Uani 1 1 d .
H31 H 0.0934 0.1674 0.4899 0.021 Uiso 1 1 calc R
C20 C 0.4904(3) 0.0231(3) 0.34798(7) 0.0157(5) Uani 1 1 d .
H20A H 0.5808 0.0726 0.3415 0.019 Uiso 1 1 calc R
H20B H 0.5239 -0.0648 0.3497 0.019 Uiso 1 1 calc R
C34 C 0.3558(3) -0.0746(3) 0.45700(7) 0.0174(5) Uani 1 1 d .
H34 H 0.4216 -0.1369 0.4486 0.021 Uiso 1 1 calc R
C22 C 0.2644(3) -0.0675(3) 0.30958(7) 0.0177(5) Uani 1 1 d .
H22 H 0.2766 -0.1410 0.3235 0.021 Uiso 1 1 calc R
C21 C 0.3593(3) 0.0347(3) 0.31861(7) 0.0157(5) Uani 1 1 d .
C30 C 0.1818(3) 0.1003(3) 0.44550(7) 0.0180(5) Uani 1 1 d .
H30 H 0.1298 0.1577 0.4293 0.022 Uiso 1 1 calc R
C23 C 0.1519(3) -0.0636(3) 0.28043(7) 0.0180(5) Uani 1 1 d .
H23 H 0.0868 -0.1335 0.2746 0.022 Uiso 1 1 calc R
C26 C 0.3382(3) 0.1431(3) 0.29851(7) 0.0180(5) Uani 1 1 d .
H26 H 0.3999 0.2143 0.3049 0.022 Uiso 1 1 calc R
C10 C 0.6007(3) 0.4039(3) 0.28958(7) 0.0181(5) Uani 1 1 d .
H10 H 0.6707 0.3354 0.2925 0.022 Uiso 1 1 calc R
C5 C 0.6086(3) 0.4976(3) 0.31504(7) 0.0162(5) Uani 1 1 d .
C28 C 0.3016(3) -0.0015(3) 0.39413(7) 0.0157(5) Uani 1 1 d .
H28A H 0.2085 0.0334 0.3800 0.019 Uiso 1 1 calc R
H28B H 0.3093 -0.0904 0.3879 0.019 Uiso 1 1 calc R
C32 C 0.2366(3) 0.0217(3) 0.50535(7) 0.0157(5) Uani 1 1 d .
C6 C 0.5044(3) 0.5975(3) 0.31068(7) 0.0192(5) Uani 1 1 d .
H6 H 0.5087 0.6617 0.3280 0.023 Uiso 1 1 calc R
C7 C 0.3946(3) 0.6035(3) 0.28120(7) 0.0180(5) Uani 1 1 d .
H7A H 0.3236 0.6713 0.2784 0.022 Uiso 1 1 calc R
C29 C 0.2802(3) 0.0098(2) 0.43314(7) 0.0152(5) Uani 1 1 d .
C15 C 0.8349(3) 0.3492(3) 0.50149(7) 0.0202(5) Uani 1 1 d .
H15 H 0.8628 0.2746 0.5139 0.024 Uiso 1 1 calc R
C35 C 0.2143(3) 0.0251(2) 0.54399(7) 0.0156(5) Uani 1 1 d .
C12 C 0.8287(3) 0.4709(3) 0.40743(7) 0.0178(5) Uani 1 1 d .
H12A H 0.9051 0.5379 0.4042 0.021 Uiso 1 1 calc R
H12B H 0.8770 0.3918 0.4008 0.021 Uiso 1 1 calc R
C4 C 0.7381(3) 0.4920(3) 0.34495(7) 0.0174(5) Uani 1 1 d .
H4A H 0.8090 0.5634 0.3426 0.021 Uiso 1 1 calc R
H4B H 0.7997 0.4155 0.3422 0.021 Uiso 1 1 calc R
C1 C 0.5487(3) 0.4109(2) 0.38767(7) 0.0145(5) Uani 1 1 d .
H1B H 0.4577 0.4371 0.3712 0.017 Uiso 1 1 calc R
H1C H 0.5202 0.4223 0.4123 0.017 Uiso 1 1 calc R
C13 C 0.8021(3) 0.4647(3) 0.44648(7) 0.0166(5) Uani 1 1 d .
C14 C 0.8397(3) 0.3548(3) 0.46484(7) 0.0193(5) Uani 1 1 d .
H14 H 0.8688 0.2834 0.4522 0.023 Uiso 1 1 calc R
C3 C 0.4296(3) 0.2034(2) 0.38721(7) 0.0157(5) Uani 1 1 d .
H3A H 0.3970 0.2238 0.4110 0.019 Uiso 1 1 calc R
H3B H 0.3452 0.2313 0.3692 0.019 Uiso 1 1 calc R
C33 C 0.3349(3) -0.0677(3) 0.49299(7) 0.0172(5) Uani 1 1 d .
H33 H 0.3881 -0.1243 0.5092 0.021 Uiso 1 1 calc R
C2 C 0.5793(3) 0.2743(2) 0.38173(7) 0.0167(5) Uani 1 1 d .
H2A H 0.6664 0.2449 0.3988 0.020 Uiso 1 1 calc R
H2B H 0.6088 0.2607 0.3573 0.020 Uiso 1 1 calc R
C9 C 0.4914(3) 0.4096(3) 0.25999(7) 0.0183(5) Uani 1 1 d .
H9 H 0.4868 0.3451 0.2428 0.022 Uiso 1 1 calc R
C11 C 0.2790(3) 0.5152(3) 0.22252(7) 0.0181(5) Uani 1 1 d .
C18 C 0.7546(4) 0.5674(3) 0.46501(8) 0.0235(6) Uani 1 1 d .
H18 H 0.7271 0.6422 0.4526 0.028 Uiso 1 1 calc R
C19 C 0.7932(3) 0.4493(3) 0.55963(7) 0.0186(5) Uani 1 1 d .
C25 C 0.2271(3) 0.1476(3) 0.26905(7) 0.0181(5) Uani 1 1 d .
H25 H 0.2140 0.2214 0.2553 0.022 Uiso 1 1 calc R
C24 C 0.1358(3) 0.0440(3) 0.25983(7) 0.0169(5) Uani 1 1 d .
C16 C 0.7891(3) 0.4527(3) 0.52002(7) 0.0178(5) Uani 1 1 d .
C17 C 0.7470(4) 0.5612(3) 0.50152(8) 0.0227(6) Uani 1 1 d .
H17 H 0.7130 0.6314 0.5140 0.027 Uiso 1 1 calc R
C8 C 0.3889(3) 0.5093(3) 0.25554(7) 0.0158(5) Uani 1 1 d .
C27 C 0.0282(3) 0.0470(3) 0.22649(7) 0.0185(5) Uani 1 1 d .
Cl2 Cl 0.94937(8) 0.17173(6) 0.35623(2) 0.01994(15) Uani 1 1 d .
Cl1 Cl 0.58979(9) 0.75768(6) 0.39390(2) 0.02198(15) Uani 1 1 d .
O11 O 0.9071(3) -0.1098(2) 0.37740(5) 0.0235(4) Uani 1 1 d .
H11A H 0.8177 -0.1409 0.3708 0.035 Uiso 1 1 d G
H11B H 0.9108 -0.0358 0.3696 0.035 Uiso 1 1 d G
O9 O 0.1086(3) 0.7040(2) 0.35986(6) 0.0288(5) Uani 1 1 d .
H9A H 0.0843 0.6663 0.3404 0.043 Uiso 1 1 d G
H9B H 0.0468 0.7649 0.3618 0.043 Uiso 1 1 d G
O10 O 0.1602(3) 0.4025(2) 0.34768(6) 0.0261(5) Uani 1 1 d .
H10A H 0.1032 0.3385 0.3493 0.039 Uiso 1 1 d G
H10B H 0.1767 0.4367 0.3680 0.039 Uiso 1 1 d G

loop_
_atom_site_aniso_label
_atom_site_aniso_U_11
_atom_site_aniso_U_22
_atom_site_aniso_U_33
_atom_site_aniso_U_23
_atom_site_aniso_U_13
_atom_site_aniso_U_12
O7 0.0266(10) 0.0227(10) 0.0149(9) 0.0017(8) 0.0057(8) 0.0062(9)
O8 0.0222(10) 0.0179(9) 0.0159(9) 0.0025(7) 0.0003(7) 0.0010(8)
O1 0.0250(10) 0.0218(10) 0.0176(9) 0.0012(8) -0.0041(8) 0.0012(8)
O5 0.0284(11) 0.0289(12) 0.0226(10) -0.0054(9) -0.0049(8) -0.0038(9)
O6 0.0320(12) 0.0297(12) 0.0199(10) 0.0042(9) -0.0022(8) 0.0024(10)
O2 0.0293(11) 0.0264(11) 0.0189(10) -0.0047(8) -0.0006(8) -0.0028(9)
O3 0.0443(14) 0.0296(12) 0.0166(10) 0.0048(9) 0.0026(9) 0.0027(11)
O4 0.0279(11) 0.0311(12) 0.0195(10) -0.0059(9) 0.0025(8) 0.0045(9)
N2 0.0135(10) 0.0139(10) 0.0127(10) 0.0006(8) 0.0009(8) -0.0001(8)
N1 0.0128(10) 0.0138(10) 0.0144(10) 0.0005(8) 0.0013(8) 0.0006(8)
C31 0.0175(12) 0.0184(13) 0.0179(12) 0.0016(10) 0.0030(10) 0.0020(11)
C20 0.0167(12) 0.0170(12) 0.0137(11) -0.0007(9) 0.0029(9) 0.0017(10)
C34 0.0203(13) 0.0152(12) 0.0170(12) 0.0010(10) 0.0026(10) -0.0002(10)
C22 0.0232(13) 0.0134(12) 0.0167(12) 0.0011(9) 0.0026(10) 0.0015(10)
C21 0.0171(12) 0.0183(13) 0.0123(11) 0.0001(10) 0.0038(9) 0.0031(10)
C30 0.0203(13) 0.0173(13) 0.0163(12) 0.0036(10) 0.0002(10) 0.0019(11)
C23 0.0209(13) 0.0170(13) 0.0162(12) -0.0023(10) 0.0020(10) -0.0020(11)
C26 0.0232(13) 0.0152(12) 0.0155(12) 0.0001(10) 0.0011(10) -0.0009(11)
C10 0.0215(13) 0.0148(12) 0.0183(12) 0.0017(10) 0.0040(10) 0.0025(10)
C5 0.0187(12) 0.0158(12) 0.0147(12) 0.0029(9) 0.0041(9) -0.0019(10)
C28 0.0167(12) 0.0165(12) 0.0138(12) 0.0018(9) 0.0018(9) -0.0026(10)
C32 0.0176(12) 0.0158(12) 0.0135(11) 0.0010(9) 0.0007(9) -0.0032(10)
C6 0.0233(14) 0.0181(13) 0.0157(12) -0.0015(10) 0.0004(10) 0.0021(11)
C7 0.0196(13) 0.0168(13) 0.0176(12) 0.0006(10) 0.0011(10) 0.0014(10)
C29 0.0181(12) 0.0145(12) 0.0130(11) 0.0005(9) 0.0016(9) -0.0034(10)
C15 0.0237(14) 0.0167(13) 0.0195(13) 0.0021(10) -0.0010(10) 0.0011(11)
C35 0.0169(12) 0.0135(12) 0.0164(12) 0.0010(9) 0.0015(9) -0.0022(10)
C12 0.0147(12) 0.0216(13) 0.0166(12) 0.0030(10) -0.0014(9) 0.0002(10)
C4 0.0167(12) 0.0208(13) 0.0151(12) 0.0014(10) 0.0035(9) -0.0002(10)
C1 0.0137(11) 0.0142(12) 0.0157(12) 0.0011(9) 0.0016(9) -0.0013(10)
C13 0.0167(12) 0.0163(13) 0.0164(12) 0.0006(10) -0.0011(9) -0.0017(10)
C14 0.0224(13) 0.0176(13) 0.0173(12) 0.0000(10) -0.0006(10) 0.0028(11)
C3 0.0179(12) 0.0129(12) 0.0166(12) 0.0004(9) 0.0027(9) -0.0013(10)
C33 0.0205(13) 0.0155(12) 0.0154(12) 0.0032(10) 0.0008(10) 0.0011(10)
C2 0.0177(12) 0.0156(12) 0.0170(12) 0.0012(9) 0.0029(9) 0.0003(10)
C9 0.0211(13) 0.0194(13) 0.0151(12) -0.0009(10) 0.0045(10) -0.0032(11)
C11 0.0167(12) 0.0221(14) 0.0158(12) 0.0011(10) 0.0031(10) -0.0045(11)
C18 0.0329(16) 0.0156(13) 0.0208(14) 0.0007(11) -0.0033(11) 0.0040(12)
C19 0.0165(12) 0.0206(13) 0.0186(13) -0.0003(10) 0.0013(10) 0.0007(11)
C25 0.0219(13) 0.0169(13) 0.0154(12) 0.0015(10) 0.0008(10) 0.0019(11)
C24 0.0169(12) 0.0209(13) 0.0131(11) -0.0015(10) 0.0030(9) 0.0026(10)
C16 0.0164(12) 0.0192(13) 0.0173(12) 0.0000(10) -0.0009(9) -0.0011(10)
C17 0.0297(15) 0.0174(14) 0.0203(13) -0.0019(11) -0.0008(11) 0.0029(12)
C8 0.0172(12) 0.0171(12) 0.0131(11) 0.0009(9) 0.0021(9) -0.0023(10)
C27 0.0186(13) 0.0223(14) 0.0149(12) -0.0015(10) 0.0024(10) 0.0014(11)
Cl2 0.0215(3) 0.0201(3) 0.0179(3) -0.0005(2) -0.0004(2) 0.0016(3)
Cl1 0.0306(4) 0.0156(3) 0.0194(3) -0.0001(2) 0.0005(3) 0.0056(3)
O11 0.0267(11) 0.0232(11) 0.0207(10) 0.0021(8) 0.0025(8) 0.0032(9)
O9 0.0364(13) 0.0267(12) 0.0224(11) -0.0045(9) -0.0015(9) 0.0067(10)
O10 0.0254(11) 0.0225(11) 0.0293(11) 0.0002(9) -0.0037(9) -0.0015(9)

loop_
_atom_type_symbol
_atom_type_description
_atom_type_scat_dispersion_real
_atom_type_scat_dispersion_imag
_atom_type_scat_source
C C 0.0033 0.0016 'International Tables Vol C Tables 4.2.6.8 and 6.1.1.4'
H H 0.0000 0.0000 'International Tables Vol C Tables 4.2.6.8 and 6.1.1.4'
Cl Cl 0.1484 0.1585 'International Tables Vol C Tables 4.2.6.8 and 6.1.1.4'
N N 0.0061 0.0033 'International Tables Vol C Tables 4.2.6.8 and 6.1.1.4'
O O 0.0106 0.0060 'International Tables Vol C Tables 4.2.6.8 and 6.1.1.4'

loop_
_geom_angle_atom_site_label_1
_geom_angle_atom_site_label_2
_geom_angle_atom_site_label_3
_geom_angle
C28 N2 C20 110.4(2)
C3 N2 C20 113.4(2)
C3 N2 C28 111.3(2)
C12 N1 C4 106.5(2)
C1 N1 C12 114.7(2)
C1 N1 C4 115.4(2)
C30 C31 C32 120.3(3)
C21 C20 N2 114.3(2)
C33 C34 C29 120.1(3)
C21 C22 C23 120.9(3)
C22 C21 C20 119.4(2)
C22 C21 C26 119.1(2)
C26 C21 C20 121.3(2)
C31 C30 C29 119.8(2)
C22 C23 C24 119.3(3)
C25 C26 C21 120.4(3)
C9 C10 C5 120.5(3)
C10 C5 C6 119.3(3)
C10 C5 C4 118.2(2)
C6 C5 C4 122.4(2)
C29 C28 N2 112.2(2)
C31 C32 C35 121.3(2)
C33 C32 C31 119.7(2)
C33 C32 C35 118.9(2)
C7 C6 C5 120.4(3)
C6 C7 C8 119.8(3)
C34 C29 C30 119.8(2)
C34 C29 C28 119.1(2)
C30 C29 C28 121.1(2)
C14 C15 C16 120.1(3)
O7 C35 C32 114.1(2)
O8 C35 O7 123.9(2)
O8 C35 C32 121.9(2)
N1 C12 C13 115.8(2)
C5 C4 N1 115.4(2)
N1 C1 C2 114.2(2)
C14 C13 C12 118.2(2)
C18 C13 C12 122.2(3)
C18 C13 C14 119.4(3)
C15 C14 C13 120.3(3)
N2 C3 C2 113.2(2)
C34 C33 C32 120.3(2)
C1 C2 C3 107.9(2)
C8 C9 C10 120.2(3)
O1 C11 C8 113.1(2)
O2 C11 O1 123.6(3)
O2 C11 C8 123.3(3)
C17 C18 C13 120.3(3)
O3 C19 C16 113.3(2)
O4 C19 O3 123.9(3)
O4 C19 C16 122.7(3)
C24 C25 C26 119.9(3)
C23 C24 C27 120.6(3)
C25 C24 C23 120.3(2)
C25 C24 C27 118.9(2)
C15 C16 C19 120.2(2)
C17 C16 C15 119.5(3)
C17 C16 C19 120.2(3)
C18 C17 C16 120.3(3)
C7 C8 C11 121.7(2)
C9 C8 C7 119.8(2)
C9 C8 C11 118.5(2)
O5 C27 C24 113.9(2)
O6 C27 O5 123.6(3)
O6 C27 C24 122.5(3)

loop_
_geom_bond_atom_site_label_1
_geom_bond_atom_site_label_2
_geom_bond_distance
O7 C35 1.312(3)
O8 C35 1.230(3)
O1 C11 1.333(4)
O5 C27 1.318(4)
O6 C27 1.225(4)
O2 C11 1.216(3)
O3 C19 1.313(4)
O4 C19 1.225(4)
N2 C20 1.524(3)
N2 C28 1.518(3)
N2 C3 1.498(3)
N1 C12 1.506(3)
N1 C4 1.517(3)
N1 C1 1.496(3)
C31 C30 1.389(4)
C31 C32 1.397(4)
C20 C21 1.507(4)
C34 C29 1.396(4)
C34 C33 1.388(4)
C22 C21 1.392(4)
C22 C23 1.393(4)
C21 C26 1.395(4)
C30 C29 1.397(4)
C23 C24 1.396(4)
C26 C25 1.394(4)
C10 C5 1.392(4)
C10 C9 1.390(4)
C5 C6 1.398(4)
C5 C4 1.507(4)
C28 C29 1.505(3)
C32 C35 1.489(4)
C32 C33 1.389(4)
C6 C7 1.389(4)
C7 C8 1.400(4)
C15 C14 1.389(4)
C15 C16 1.392(4)
C12 C13 1.513(4)
C1 C2 1.516(4)
C13 C14 1.394(4)
C13 C18 1.391(4)
C3 C2 1.523(4)
C9 C8 1.388(4)
C11 C8 1.491(4)
C18 C17 1.387(4)
C19 C16 1.492(4)
C25 C24 1.388(4)
C24 C27 1.488(4)
C16 C17 1.392(4)
